data_7011224
loop_
_publ_author_name
'Nayan K. Solanki'
'Michael A. Leech'
'Eric J. L. McInnes'
'Frank E. Mabbs'
'Judith A. K. Howard'
'Colin A. Kilner'
'Jeremy M. Rawson'
'Malcolm A. Halcrow'

_publ_section_title
;
 A crystallographic and EPR study of the fluxional Cu(II) ion in
 [CuL2][BF4]2 (L = 2,6-dipyrazol-1-ylpyridine)
;
_journal_issue 7
_journal_name_full 'J. Chem. Soc., Dalton Trans.'
_journal_page_first 1295
_journal_page_last 1301
_journal_paper_doi 10.1039/b109201b
_journal_year 2002
_chemical_formula_moiety '[C22 H18 Cu N10] 2[B F4]'
_chemical_formula_sum 'C22 H18 B2 Cu F8 N10'
_chemical_formula_weight 659.62
_chemical_name_systematic
; 
Bis-[2,6-di-(pyrazol-1-yl)pyridine]copper(II) ditetrafluoroborate
;
_space_group_IT_number 4
_symmetry_cell_setting monoclinic
_symmetry_space_group_name_Hall 'P 2yb'
_symmetry_space_group_name_H-M 'P 1 21 1'
_atom_sites_solution_hydrogens geom
_atom_sites_solution_primary direct
_atom_sites_solution_secondary difmap
_audit_creation_method SHELXL-97
_cell_angle_alpha 90.00
_cell_angle_beta 96.9618(11)
_cell_angle_gamma 90.00
_cell_formula_units_Z 2
_cell_length_a 8.4377(2)
_cell_length_b 8.5069(2)
_cell_length_c 18.7544(7)
_cell_measurement_reflns_used 12593
_cell_measurement_temperature 150(2)
_cell_measurement_theta_max 27.50
_cell_measurement_theta_min 2.79
_cell_volume 1336.24(7)
_computing_cell_refinement 'DENZO-SMN (Otwinowski & Minor, 1996)'
_computing_data_collection 'COLLECT (Nonius, 1999)'
_computing_data_reduction 'DENZO-SMN (Otwinowski & Minor, 1996)'
_computing_molecular_graphics 'ORTEX (McArdle, 1995)'
_computing_publication_material 'local program'
_computing_structure_refinement 'SHELXL-97 (Sheldrick, 1997)'
_computing_structure_solution 'SHELXS-97 (Sheldrick, 1990)'
_diffrn_ambient_temperature 150(2)
_diffrn_detector_area_resol_mean 9.091
_diffrn_measured_fraction_theta_full 0.995
_diffrn_measured_fraction_theta_max 0.995
_diffrn_measurement_device_type 'Nonius KappaCCD diffractometer'
_diffrn_measurement_method 'Area detector scans'
_diffrn_radiation_monochromator graphite
_diffrn_radiation_source 'fine-focus sealed tube'
_diffrn_radiation_type MoK\a
_diffrn_radiation_wavelength 0.71073
_diffrn_reflns_av_R_equivalents 0.0471
_diffrn_reflns_av_sigmaI/netI 0.0690
_diffrn_reflns_limit_h_max 10
_diffrn_reflns_limit_h_min -10
_diffrn_reflns_limit_k_max 10
_diffrn_reflns_limit_k_min -11
_diffrn_reflns_limit_l_max 24
_diffrn_reflns_limit_l_min -23
_diffrn_reflns_number 12593
_diffrn_reflns_theta_full 27.50
_diffrn_reflns_theta_max 27.50
_diffrn_reflns_theta_min 2.79
_exptl_absorpt_coefficient_mu 0.908
_exptl_absorpt_correction_T_max 0.9560
_exptl_absorpt_correction_T_min 0.8393
_exptl_absorpt_correction_type multi-scan
_exptl_absorpt_process_details
;
Using multiple and symmetry-related data measurements via the program SORTAV
See R.H. Blessing, Acta Cryst (1995), A51, 33-38 
;
_exptl_crystal_colour Green
_exptl_crystal_density_diffrn 1.639
_exptl_crystal_density_method 'not measured'
_exptl_crystal_description Plate
_exptl_crystal_F_000 662
_exptl_crystal_size_max 0.20
_exptl_crystal_size_mid 0.18
_exptl_crystal_size_min 0.05
_refine_diff_density_max 0.299
_refine_diff_density_min -0.510
_refine_diff_density_rms 0.085
_refine_ls_abs_structure_details 'Flack H D (1983), Acta Cryst. A39, 876-881'
_refine_ls_abs_structure_Flack -0.018(12)
_refine_ls_extinction_coef 0.0136(14)
_refine_ls_extinction_expression Fc^*^=kFc[1+0.001xFc^2^\l^3^/sin(2\q)]^-1/4^
_refine_ls_extinction_method SHELXL
_refine_ls_goodness_of_fit_ref 1.042
_refine_ls_hydrogen_treatment constr
_refine_ls_matrix_type full
_refine_ls_number_parameters 414
_refine_ls_number_reflns 5757
_refine_ls_number_restraints 28
_refine_ls_restrained_S_all 1.049
_refine_ls_R_factor_all 0.0590
_refine_ls_R_factor_gt 0.0434
_refine_ls_shift/su_max 0.001
_refine_ls_shift/su_mean 0.000
_refine_ls_structure_factor_coef Fsqd
_refine_ls_weighting_details 'calc w=1/[\s^2^(Fo^2^)+(0.0375P)^2^+0.4953P] where P=(Fo^2^+2Fc^2^)/3'
_refine_ls_weighting_scheme calc
_refine_ls_wR_factor_gt 0.0953
_refine_ls_wR_factor_ref 0.1028
_reflns_number_gt 4799
_reflns_number_total 5757
_reflns_threshold_expression >2sigma(I)
_cod_data_source_file b109201b.txt
_cod_data_source_block nksvt150
_cod_depositor_comments
;
The following automatic conversions were performed:
'_symmetry_cell_setting' value 'Monoclinic' changed to 'monoclinic'
according to '/home/saulius/struct/CIF-dictionaries/cif_core.dic'
dictionary named 'cif_core.dic' version 2.4.1 from 2010-06-29.

Automatic conversion script
Id: cif_fix_enum 1527 2010-12-29 10:47:43Z saulius 
;
_cod_original_sg_symbol_H-M 'P 21'
_cod_database_code 7011224

loop_
_symmetry_equiv_pos_as_xyz
'x, y, z'
'-x, y+1/2, -z'

loop_
_atom_site_label
_atom_site_type_symbol
_atom_site_fract_x
_atom_site_fract_y
_atom_site_fract_z
_atom_site_U_iso_or_equiv
_atom_site_adp_type
_atom_site_occupancy
_atom_site_symmetry_multiplicity
_atom_site_calc_flag
_atom_site_refinement_flags
_atom_site_disorder_assembly
_atom_site_disorder_group
Cu1 Cu 0.72643(4) 0.22284(5) 0.74476(2) 0.02972(13) Uani 1 1 d . . .
N1 N 0.8313(4) -0.0039(4) 0.78806(16) 0.0326(7) Uani 1 1 d . . .
N2 N 0.8400(3) -0.0044(3) 0.86176(15) 0.0284(6) Uani 1 1 d . . .
C1 C 0.9012(5) -0.1365(5) 0.7720(2) 0.0380(9) Uani 1 1 d . . .
H1 H 0.9136 -0.1691 0.7245 0.046 Uiso 1 1 calc R . .
C2 C 0.9545(5) -0.2223(5) 0.8339(2) 0.0416(10) Uani 1 1 d . . .
H2 H 1.0081 -0.3207 0.8364 0.050 Uiso 1 1 calc R . .
C3 C 0.9135(5) -0.1353(5) 0.8899(2) 0.0378(9) Uani 1 1 d . . .
H3 H 0.9330 -0.1617 0.9394 0.045 Uiso 1 1 calc R . .
N3 N 0.7297(3) 0.2437(4) 0.85142(15) 0.0282(7) Uani 1 1 d . . .
C4 C 0.7832(4) 0.1271(4) 0.89601(19) 0.0269(7) Uani 1 1 d . . .
C5 C 0.7842(5) 0.1353(5) 0.9697(2) 0.0352(8) Uani 1 1 d . . .
H5 H 0.8214 0.0503 1.0001 0.042 Uiso 1 1 calc R . .
C6 C 0.7290(5) 0.2722(4) 0.9970(2) 0.0363(9) Uani 1 1 d . . .
H6 H 0.7268 0.2814 1.0474 0.044 Uiso 1 1 calc R . .
C7 C 0.6762(4) 0.3974(4) 0.9526(2) 0.0339(8) Uani 1 1 d . . .
H7 H 0.6408 0.4930 0.9716 0.041 Uiso 1 1 calc R . .
C8 C 0.6776(4) 0.3763(4) 0.8799(2) 0.0299(8) Uani 1 1 d . . .
N4 N 0.6243(3) 0.4912(3) 0.82889(16) 0.0291(6) Uani 1 1 d . . .
N5 N 0.6387(4) 0.4636(4) 0.75836(16) 0.0323(7) Uani 1 1 d . . .
C9 C 0.5615(5) 0.6365(4) 0.8384(2) 0.0399(9) Uani 1 1 d . . .
H9 H 0.5395 0.6820 0.8824 0.048 Uiso 1 1 calc R . .
C10 C 0.5368(4) 0.7031(5) 0.7719(2) 0.0442(10) Uani 1 1 d . . .
H10 H 0.4944 0.8046 0.7604 0.053 Uiso 1 1 calc R . .
C11 C 0.5859(5) 0.5934(5) 0.7245(2) 0.0390(9) Uani 1 1 d . . .
H11 H 0.5822 0.6093 0.6742 0.047 Uiso 1 1 calc R . .
N6 N 0.9527(4) 0.3138(4) 0.72666(17) 0.0345(7) Uani 1 1 d . . .
N7 N 0.9647(3) 0.3269(3) 0.65457(16) 0.0287(6) Uani 1 1 d . . .
C12 C 1.0792(5) 0.3862(5) 0.7587(2) 0.0411(10) Uani 1 1 d . . .
H12 H 1.1043 0.3946 0.8094 0.049 Uiso 1 1 calc R . .
C13 C 1.1713(5) 0.4489(5) 0.7095(3) 0.0490(11) Uani 1 1 d . . .
H13 H 1.2672 0.5075 0.7199 0.059 Uiso 1 1 calc R . .
C14 C 1.0972(5) 0.4098(5) 0.6429(2) 0.0403(9) Uani 1 1 d . . .
H14 H 1.1312 0.4352 0.5978 0.048 Uiso 1 1 calc R . .
N8 N 0.7168(3) 0.2147(4) 0.63905(14) 0.0269(5) Uani 1 1 d . . .
C15 C 0.8399(4) 0.2658(4) 0.6063(2) 0.0274(8) Uani 1 1 d . . .
C16 C 0.8422(5) 0.2600(4) 0.5331(2) 0.0347(9) Uani 1 1 d . . .
H16 H 0.9319 0.2952 0.5114 0.042 Uiso 1 1 calc R . .
C17 C 0.7073(4) 0.2002(5) 0.49244(19) 0.0346(8) Uani 1 1 d . . .
H17 H 0.7045 0.1937 0.4417 0.042 Uiso 1 1 calc R . .
C18 C 0.5756(5) 0.1494(4) 0.5247(2) 0.0342(8) Uani 1 1 d . . .
H18 H 0.4821 0.1102 0.4971 0.041 Uiso 1 1 calc R . .
C19 C 0.5880(4) 0.1589(4) 0.5983(2) 0.0286(7) Uani 1 1 d . . .
N9 N 0.4664(3) 0.1139(3) 0.63944(16) 0.0285(6) Uani 1 1 d . . .
N10 N 0.4913(4) 0.1318(3) 0.71210(16) 0.0315(6) Uani 1 1 d . . .
C20 C 0.3184(4) 0.0531(4) 0.6184(2) 0.0345(9) Uani 1 1 d . . .
H20 H 0.2742 0.0298 0.5705 0.041 Uiso 1 1 calc R . .
C21 C 0.2459(5) 0.0322(4) 0.6786(2) 0.0386(9) Uani 1 1 d . . .
H21 H 0.1422 -0.0088 0.6817 0.046 Uiso 1 1 calc R . .
C22 C 0.3583(5) 0.0848(4) 0.7359(2) 0.0351(9) Uani 1 1 d . . .
H22 H 0.3402 0.0861 0.7849 0.042 Uiso 1 1 calc R . .
B1 B 0.7945(6) 0.7729(6) 0.5704(3) 0.0401(11) Uani 1 1 d . . .
F1 F 0.6786(3) 0.8309(3) 0.60869(13) 0.0511(7) Uani 1 1 d . . .
F2 F 0.7672(3) 0.8260(3) 0.49892(13) 0.0520(7) Uani 1 1 d . . .
F3 F 0.7850(4) 0.6108(3) 0.56926(16) 0.0584(8) Uani 1 1 d . . .
F4 F 0.9426(4) 0.8203(5) 0.59998(16) 0.0825(11) Uani 1 1 d . . .
B2 B 0.7288(6) 0.7663(5) 1.0668(3) 0.0433(12) Uani 1 1 d D . .
F5 F 0.6555(3) 0.7725(3) 0.99611(13) 0.0517(6) Uani 1 1 d D A .
F6 F 0.6740(13) 0.8916(15) 1.1051(6) 0.049(4) Uani 0.50 1 d PD A 1
F7 F 0.8911(6) 0.7885(13) 1.0638(4) 0.044(2) Uani 0.50 1 d PD A 1
F8 F 0.6953(16) 0.6257(11) 1.0961(4) 0.082(4) Uani 0.50 1 d PD A 1
F9 F 0.6547(19) 0.8308(17) 1.1188(7) 0.061(6) Uiso 0.25 1 d PD A 2
F10 F 0.8849(14) 0.8390(16) 1.0695(9) 0.051(5) Uiso 0.25 1 d PD A 2
F11 F 0.7726(18) 0.6100(15) 1.0905(9) 0.071(5) Uiso 0.25 1 d PD A 2
F12 F 0.696(3) 0.9105(19) 1.0993(11) 0.042(6) Uiso 0.25 1 d PD A 3
F13 F 0.8843(14) 0.739(2) 1.0709(9) 0.058(6) Uiso 0.25 1 d PD A 3
F14 F 0.648(2) 0.647(2) 1.1001(10) 0.059(5) Uiso 0.25 1 d PD A 3

loop_
_atom_site_aniso_label
_atom_site_aniso_U_11
_atom_site_aniso_U_22
_atom_site_aniso_U_33
_atom_site_aniso_U_23
_atom_site_aniso_U_13
_atom_site_aniso_U_12
Cu1 0.0258(2) 0.0306(2) 0.0326(2) 0.0030(2) 0.00293(15) -0.0008(2)
N1 0.0305(16) 0.0412(17) 0.0256(16) 0.0019(13) 0.0011(13) -0.0023(13)
N2 0.0270(15) 0.0334(16) 0.0243(16) 0.0026(12) 0.0009(12) 0.0016(12)
C1 0.031(2) 0.045(2) 0.037(2) -0.0082(18) 0.0040(17) -0.0053(17)
C2 0.037(2) 0.042(2) 0.047(2) -0.0020(17) 0.0076(19) 0.0085(16)
C3 0.036(2) 0.041(2) 0.036(2) 0.0083(17) 0.0033(17) 0.0103(17)
N3 0.0237(13) 0.0297(17) 0.0313(15) 0.0037(14) 0.0034(11) -0.0029(13)
C4 0.0230(17) 0.0284(17) 0.0292(19) 0.0028(14) 0.0026(14) -0.0026(14)
C5 0.033(2) 0.039(2) 0.032(2) 0.0054(17) -0.0016(16) -0.0014(16)
C6 0.035(2) 0.046(2) 0.028(2) -0.0016(15) 0.0039(17) -0.0075(15)
C7 0.031(2) 0.038(2) 0.032(2) -0.0034(16) 0.0050(16) -0.0022(16)
C8 0.0242(18) 0.0323(18) 0.033(2) -0.0008(15) 0.0019(15) -0.0052(14)
N4 0.0268(15) 0.0302(15) 0.0308(17) -0.0013(12) 0.0056(13) -0.0004(12)
N5 0.0312(16) 0.0387(16) 0.0277(16) -0.0003(13) 0.0066(13) -0.0026(13)
C9 0.040(2) 0.0285(19) 0.050(3) -0.0046(17) 0.0028(19) 0.0029(16)
C10 0.038(2) 0.031(2) 0.061(3) 0.004(2) -0.0060(17) -0.0017(18)
C11 0.032(2) 0.042(2) 0.043(2) 0.0119(18) 0.0010(17) -0.0092(17)
N6 0.0358(18) 0.0382(17) 0.0292(17) -0.0011(13) 0.0025(13) 0.0020(14)
N7 0.0257(15) 0.0315(15) 0.0294(16) 0.0034(12) 0.0046(13) 0.0025(12)
C12 0.038(2) 0.042(2) 0.041(2) -0.0043(18) -0.0060(18) 0.0073(18)
C13 0.029(2) 0.043(2) 0.073(3) -0.017(2) -0.001(2) -0.0016(18)
C14 0.029(2) 0.040(2) 0.054(3) -0.0030(18) 0.0164(19) -0.0063(16)
N8 0.0251(13) 0.0274(13) 0.0279(14) -0.0031(17) 0.0017(10) 0.0022(16)
C15 0.0265(17) 0.0236(17) 0.0327(19) -0.0003(13) 0.0062(15) 0.0010(12)
C16 0.040(2) 0.036(2) 0.0295(19) 0.0020(14) 0.0090(16) 0.0034(14)
C17 0.045(2) 0.033(2) 0.0258(17) 0.0004(16) 0.0050(15) 0.0043(17)
C18 0.036(2) 0.0360(19) 0.029(2) -0.0019(16) -0.0039(16) 0.0044(16)
C19 0.0273(18) 0.0261(15) 0.0321(19) -0.0005(14) 0.0023(15) 0.0027(13)
N9 0.0268(15) 0.0277(14) 0.0297(16) -0.0022(12) -0.0012(12) -0.0026(11)
N10 0.0330(16) 0.0309(15) 0.0303(16) 0.0011(13) 0.0025(13) 0.0035(13)
C20 0.0262(19) 0.0315(19) 0.043(2) -0.0036(16) -0.0056(17) -0.0023(15)
C21 0.032(2) 0.034(2) 0.050(3) 0.0033(17) 0.0059(19) -0.0021(16)
C22 0.033(2) 0.0324(19) 0.041(2) 0.0033(16) 0.0086(17) 0.0043(15)
B1 0.041(3) 0.042(2) 0.039(3) -0.0088(19) 0.010(2) -0.0064(18)
F1 0.0660(17) 0.0450(13) 0.0474(15) 0.0064(11) 0.0276(13) 0.0118(12)
F2 0.0673(18) 0.0555(15) 0.0359(14) -0.0004(11) 0.0177(13) -0.0028(12)
F3 0.075(2) 0.0366(13) 0.0599(18) -0.0047(12) -0.0064(14) 0.0163(13)
F4 0.0554(19) 0.145(3) 0.0481(17) -0.0295(18) 0.0110(14) -0.0433(19)
B2 0.049(3) 0.046(3) 0.036(3) -0.0077(19) 0.010(2) -0.004(2)
F5 0.0588(15) 0.0566(15) 0.0398(14) -0.0119(10) 0.0061(12) -0.0084(11)
F6 0.020(4) 0.084(8) 0.042(5) -0.040(5) -0.001(3) 0.009(4)
F7 0.028(3) 0.063(6) 0.042(4) 0.019(4) 0.010(2) 0.034(3)
F8 0.147(13) 0.072(5) 0.038(4) 0.006(3) 0.048(6) -0.030(7)

loop_
_atom_type_symbol
_atom_type_description
_atom_type_scat_dispersion_real
_atom_type_scat_dispersion_imag
_atom_type_scat_source
C C 0.0033 0.0016 'International Tables Vol C Tables 4.2.6.8 and 6.1.1.4'
H H 0.0000 0.0000 'International Tables Vol C Tables 4.2.6.8 and 6.1.1.4'
N N 0.0061 0.0033 'International Tables Vol C Tables 4.2.6.8 and 6.1.1.4'
Cu Cu 0.3201 1.2651 'International Tables Vol C Tables 4.2.6.8 and 6.1.1.4'
B B 0.0013 0.0007 'International Tables Vol C Tables 4.2.6.8 and 6.1.1.4'
F F 0.0171 0.0103 'International Tables Vol C Tables 4.2.6.8 and 6.1.1.4'

loop_
_geom_angle_atom_site_label_1
_geom_angle_atom_site_label_2
_geom_angle_atom_site_label_3
_geom_angle
_geom_angle_site_symmetry_1
_geom_angle_site_symmetry_3
_geom_angle_publ_flag
N8 Cu1 N3 176.56(15) . . ?
N8 Cu1 N6 77.34(12) . . ?
N3 Cu1 N6 102.90(12) . . ?
N8 Cu1 N10 77.12(12) . . ?
N3 Cu1 N10 102.52(11) . . ?
N6 Cu1 N10 154.43(12) . . ?
N8 Cu1 N5 100.10(13) . . ?
N3 Cu1 N5 76.48(12) . . ?
N6 Cu1 N5 90.05(12) . . ?
N10 Cu1 N5 93.25(11) . . ?
N8 Cu1 N1 107.50(13) . . ?
N3 Cu1 N1 75.94(12) . . ?
N6 Cu1 N1 92.77(12) . . ?
N10 Cu1 N1 95.96(11) . . ?
N5 Cu1 N1 152.21(11) . . ?
C1 N1 N2 104.8(3) . . ?
C1 N1 Cu1 145.1(3) . . ?
N2 N1 Cu1 109.8(2) . . ?
C3 N2 N1 111.2(3) . . ?
C3 N2 C4 130.1(3) . . ?
N1 N2 C4 118.6(3) . . ?
N1 C1 C2 111.3(4) . . ?
C3 C2 C1 105.7(4) . . ?
N2 C3 C2 107.1(4) . . ?
C4 N3 C8 118.4(3) . . ?
C4 N3 Cu1 121.3(2) . . ?
C8 N3 Cu1 120.3(2) . . ?
N3 C4 C5 123.2(3) . . ?
N3 C4 N2 114.4(3) . . ?
C5 C4 N2 122.5(3) . . ?
C6 C5 C4 117.0(4) . . ?
C5 C6 C7 121.5(4) . . ?
C8 C7 C6 116.9(3) . . ?
N3 C8 C7 123.1(3) . . ?
N3 C8 N4 114.0(3) . . ?
C7 C8 N4 122.9(3) . . ?
N5 N4 C9 111.4(3) . . ?
N5 N4 C8 118.9(3) . . ?
C9 N4 C8 129.7(3) . . ?
C11 N5 N4 105.0(3) . . ?
C11 N5 Cu1 144.9(3) . . ?
N4 N5 Cu1 110.1(2) . . ?
C10 C9 N4 106.0(4) . . ?
C9 C10 C11 106.4(4) . . ?
N5 C11 C10 111.2(4) . . ?
C12 N6 N7 105.1(3) . . ?
C12 N6 Cu1 142.5(3) . . ?
N7 N6 Cu1 111.2(2) . . ?
C14 N7 N6 111.1(3) . . ?
C14 N7 C15 130.9(3) . . ?
N6 N7 C15 117.8(3) . . ?
N6 C12 C13 111.5(4) . . ?
C14 C13 C12 106.5(4) . . ?
N7 C14 C13 105.8(4) . . ?
C19 N8 C15 118.3(3) . . ?
C19 N8 Cu1 121.1(2) . . ?
C15 N8 Cu1 120.5(2) . . ?
N8 C15 C16 123.4(3) . . ?
N8 C15 N7 112.8(3) . . ?
C16 C15 N7 123.8(3) . . ?
C15 C16 C17 116.9(3) . . ?
C16 C17 C18 121.2(3) . . ?
C19 C18 C17 116.7(3) . . ?
N8 C19 C18 123.5(3) . . ?
N8 C19 N9 112.3(3) . . ?
C18 C19 N9 124.2(3) . . ?
N10 N9 C20 110.9(3) . . ?
N10 N9 C19 118.8(3) . . ?
C20 N9 C19 130.2(3) . . ?
C22 N10 N9 105.7(3) . . ?
C22 N10 Cu1 143.8(3) . . ?
N9 N10 Cu1 110.6(2) . . ?
C21 C20 N9 107.2(4) . . ?
C20 C21 C22 105.2(3) . . ?
N10 C22 C21 110.9(4) . . ?
F4 B1 F1 110.9(4) . . ?
F4 B1 F3 110.5(4) . . ?
F1 B1 F3 108.9(4) . . ?
F4 B1 F2 109.2(4) . . ?
F1 B1 F2 109.7(4) . . ?
F3 B1 F2 107.6(4) . . ?
F8 B2 F7 112.9(8) . . ?
F8 B2 F6 111.4(8) . . ?
F7 B2 F6 107.8(7) . . ?
F13 B2 F5 112.6(8) . . ?
F9 B2 F5 119.0(8) . . ?
F8 B2 F5 109.1(6) . . ?
F7 B2 F5 106.5(4) . . ?
F6 B2 F5 108.9(6) . . ?
F13 B2 F14 112.0(10) . . ?
F5 B2 F14 105.5(9) . . ?
F13 B2 F12 111.8(11) . . ?
F5 B2 F12 106.9(9) . . ?
F14 B2 F12 107.6(10) . . ?
F9 B2 F11 106.2(9) . . ?
F5 B2 F11 113.4(7) . . ?
F9 B2 F10 107.6(9) . . ?
F5 B2 F10 108.3(8) . . ?
F11 B2 F10 100.7(9) . . ?

loop_
_geom_bond_atom_site_label_1
_geom_bond_atom_site_label_2
_geom_bond_distance
_geom_bond_site_symmetry_2
_geom_bond_publ_flag
Cu1 N8 1.976(3) . ?
Cu1 N3 2.005(3) . ?
Cu1 N6 2.125(3) . ?
Cu1 N10 2.149(3) . ?
Cu1 N5 2.203(3) . ?
Cu1 N1 2.234(3) . ?
N1 C1 1.324(5) . ?
N1 N2 1.375(4) . ?
N2 C3 1.350(5) . ?
N2 C4 1.403(5) . ?
C1 C2 1.399(6) . ?
C2 C3 1.364(6) . ?
N3 C4 1.340(5) . ?
N3 C8 1.344(5) . ?
C4 C5 1.383(5) . ?
C5 C6 1.377(5) . ?
C6 C7 1.392(5) . ?
C7 C8 1.378(5) . ?
C8 N4 1.403(5) . ?
N4 N5 1.363(4) . ?
N4 C9 1.366(5) . ?
N5 C11 1.324(5) . ?
C9 C10 1.362(6) . ?
C10 C11 1.388(6) . ?
N6 C12 1.314(5) . ?
N6 N7 1.372(4) . ?
N7 C14 1.362(5) . ?
N7 C15 1.402(5) . ?
C12 C13 1.383(6) . ?
C13 C14 1.368(6) . ?
N8 C19 1.337(4) . ?
N8 C15 1.341(4) . ?
C15 C16 1.377(5) . ?
C16 C17 1.387(5) . ?
C17 C18 1.396(5) . ?
C18 C19 1.375(5) . ?
C19 N9 1.410(4) . ?
N9 N10 1.362(4) . ?
N9 C20 1.365(5) . ?
N10 C22 1.320(5) . ?
C20 C21 1.361(6) . ?
C21 C22 1.416(6) . ?
B1 F4 1.365(6) . ?
B1 F1 1.373(5) . ?
B1 F3 1.381(6) . ?
B1 F2 1.408(6) . ?
B2 F13 1.326(12) . ?
B2 F9 1.339(12) . ?
B2 F8 1.361(8) . ?
B2 F7 1.390(8) . ?
B2 F6 1.395(8) . ?
B2 F5 1.394(6) . ?
B2 F14 1.406(13) . ?
B2 F12 1.412(13) . ?
B2 F11 1.437(12) . ?
B2 F10 1.450(12) . ?
